data_4500917
loop_
_publ_author_name
'Rajbanshi, Arbin'
'Moyer, Bruce A.'
'Custelcean, Radu'

_publ_section_title
;
 Sulfate Separation from Aqueous Alkaline Solutions by Selective
 Crystallization of Alkali Metal Coordination Capsules
;
_journal_issue 7
_journal_name_full 'Crystal Growth &amp; Design'
_journal_page_first 2702
_journal_paper_doi 10.1021/cg200515w
_journal_volume 11
_journal_year 2011
_chemical_formula_sum 'C24 H34 N10 O5'
_chemical_formula_weight 542.61
_chemical_name_common L1-2H2O
_chemical_name_systematic
; 
 ? 
;
_space_group_IT_number 2
_symmetry_cell_setting triclinic
_symmetry_space_group_name_Hall '-P 1'
_symmetry_space_group_name_H-M 'P -1'
_atom_sites_solution_hydrogens geom
_atom_sites_solution_primary direct
_atom_sites_solution_secondary difmap
_audit_creation_method SHELXL-97
_cell_angle_alpha 95.3550(10)
_cell_angle_beta 100.0760(10)
_cell_angle_gamma 105.0520(10)
_cell_formula_units_Z 2
_cell_length_a 8.4436(5)
_cell_length_b 12.2377(8)
_cell_length_c 13.6622(8)
_cell_measurement_temperature 173(2)
_cell_volume 1327.89(14)
_computing_structure_refinement 'SHELXL-97 (Sheldrick, 1997)'
_computing_structure_solution 'SHELXS-97 (Sheldrick, 1990)'
_diffrn_ambient_temperature 173(2)
_diffrn_measured_fraction_theta_full 0.981
_diffrn_measured_fraction_theta_max 0.981
_diffrn_radiation_monochromator graphite
_diffrn_radiation_source 'fine-focus sealed tube'
_diffrn_radiation_type MoK\a
_diffrn_radiation_wavelength 0.71073
_diffrn_reflns_av_R_equivalents 0.0217
_diffrn_reflns_av_sigmaI/netI 0.0487
_diffrn_reflns_limit_h_max 11
_diffrn_reflns_limit_h_min -10
_diffrn_reflns_limit_k_max 16
_diffrn_reflns_limit_k_min -13
_diffrn_reflns_limit_l_max 18
_diffrn_reflns_limit_l_min -17
_diffrn_reflns_number 9055
_diffrn_reflns_theta_full 28.33
_diffrn_reflns_theta_max 28.33
_diffrn_reflns_theta_min 1.74
_exptl_absorpt_coefficient_mu 0.099
_exptl_absorpt_correction_T_max 0.9863
_exptl_absorpt_correction_T_min 0.9824
_exptl_absorpt_correction_type multi-scan
_exptl_absorpt_process_details SADABS
_exptl_crystal_density_diffrn 1.357
_exptl_crystal_density_method 'not measured'
_exptl_crystal_F_000 576
_exptl_crystal_size_max 0.18
_exptl_crystal_size_mid 0.15
_exptl_crystal_size_min 0.14
_refine_diff_density_max 0.268
_refine_diff_density_min -0.245
_refine_diff_density_rms 0.049
_refine_ls_extinction_method none
_refine_ls_goodness_of_fit_ref 1.037
_refine_ls_hydrogen_treatment mixed
_refine_ls_matrix_type full
_refine_ls_number_parameters 368
_refine_ls_number_reflns 6511
_refine_ls_number_restraints 0
_refine_ls_restrained_S_all 1.037
_refine_ls_R_factor_all 0.0855
_refine_ls_R_factor_gt 0.0625
_refine_ls_shift/su_max 0.001
_refine_ls_shift/su_mean 0.000
_refine_ls_structure_factor_coef Fsqd
_refine_ls_weighting_details 'calc w=1/[\s^2^(Fo^2^)+(0.0550P)^2^+0.4899P] where P=(Fo^2^+2Fc^2^)/3'
_refine_ls_weighting_scheme calc
_refine_ls_wR_factor_gt 0.1286
_refine_ls_wR_factor_ref 0.1421
_reflns_number_gt 4883
_reflns_number_total 6511
_reflns_threshold_expression >2sigma(I)
_cod_data_source_file cg200515w_si_001.cif
_cod_data_source_block L1-2H2O
_cod_original_cell_volume 1327.88(14)
_cod_original_sg_symbol_H-M P-1
_cod_database_code 4500917

loop_
_symmetry_equiv_pos_as_xyz
'x, y, z'
'-x, -y, -z'

loop_
_atom_site_label
_atom_site_type_symbol
_atom_site_fract_x
_atom_site_fract_y
_atom_site_fract_z
_atom_site_U_iso_or_equiv
_atom_site_adp_type
_atom_site_occupancy
_atom_site_symmetry_multiplicity
_atom_site_calc_flag
_atom_site_refinement_flags
O1 O 0.27316(18) 0.90341(12) 0.50703(10) 0.0347(3) Uani 1 1 d .
O1W O 0.5634(2) 0.68447(14) 0.69253(12) 0.0367(4) Uani 1 1 d .
N1 N 0.6627(2) 1.02371(14) 0.83794(11) 0.0268(4) Uani 1 1 d .
C1 C 0.4865(2) 1.02476(18) 0.81588(14) 0.0298(4) Uani 1 1 d .
H1A H 0.4780 1.0993 0.8459 0.036 Uiso 1 1 calc R
H1B H 0.4198 0.9643 0.8476 0.036 Uiso 1 1 calc R
H1W H 0.488(4) 0.671(3) 0.731(2) 0.073(10) Uiso 1 1 d .
O2 O 0.8734(2) 0.72751(14) 1.01097(11) 0.0417(4) Uani 1 1 d .
O2W O 0.3737(3) 0.29626(19) 0.85780(16) 0.0593(5) Uani 1 1 d .
N2 N 0.4307(2) 0.89904(15) 0.65780(12) 0.0313(4) Uani 1 1 d .
H2 H 0.4884 0.8611 0.6941 0.038 Uiso 1 1 calc R
C2 C 0.4131(3) 1.00540(18) 0.70379(15) 0.0318(4) Uani 1 1 d .
H2A H 0.2930 1.0027 0.6926 0.038 Uiso 1 1 calc R
H2B H 0.4719 1.0696 0.6725 0.038 Uiso 1 1 calc R
H2W H 0.581(4) 0.615(3) 0.684(2) 0.067(9) Uiso 1 1 d .
O3 O 0.97479(19) 0.89139(13) 0.71605(10) 0.0379(4) Uani 1 1 d .
N3 N 0.3959(2) 0.75770(15) 0.52892(12) 0.0321(4) Uani 1 1 d .
H3 H 0.4682 0.7362 0.5719 0.039 Uiso 1 1 calc R
C3 C 0.3609(2) 0.85676(17) 0.56073(14) 0.0268(4) Uani 1 1 d .
H3W H 0.298(5) 0.300(3) 0.901(3) 0.098(12) Uiso 1 1 d .
N4 N 0.3598(2) 0.52620(15) 0.33207(14) 0.0353(4) Uani 1 1 d .
C4 C 0.3309(2) 0.68659(16) 0.43646(14) 0.0265(4) Uani 1 1 d .
H4W H 0.325(4) 0.313(3) 0.799(3) 0.087(11) Uiso 1 1 d .
N5 N 0.7841(3) 0.83462(18) 0.89869(13) 0.0436(5) Uani 1 1 d .
H5 H 0.7846 0.8508 0.8373 0.052 Uiso 1 1 calc R
C5 C 0.4100(2) 0.60295(18) 0.41444(16) 0.0312(4) Uani 1 1 d .
H5A H 0.5059 0.6009 0.4616 0.037 Uiso 1 1 calc R
N6 N 0.9821(2) 0.74953(15) 0.86913(12) 0.0323(4) Uani 1 1 d .
H6 H 0.9706 0.7787 0.8127 0.039 Uiso 1 1 calc R
C6 C 0.2270(3) 0.53199(18) 0.26505(17) 0.0364(5) Uani 1 1 d .
H6A H 0.1918 0.4798 0.2042 0.044 Uiso 1 1 calc R
N7 N 1.3314(2) 0.64824(17) 0.81876(14) 0.0404(4) Uani 1 1 d .
C7 C 0.1391(3) 0.61035(18) 0.28043(16) 0.0354(5) Uani 1 1 d .
H7 H 0.0444 0.6109 0.2315 0.042 Uiso 1 1 calc R
N8 N 0.8760(2) 1.04187(15) 0.67962(12) 0.0321(4) Uani 1 1 d .
H8 H 0.8247 1.0713 0.6315 0.039 Uiso 1 1 calc R
C8 C 0.1901(2) 0.68817(16) 0.36776(15) 0.0293(4) Uani 1 1 d .
H8A H 0.1298 0.7417 0.3804 0.035 Uiso 1 1 calc R
N9 N 0.8481(2) 0.89818(14) 0.55431(12) 0.0317(4) Uani 1 1 d .
H9 H 0.8112 0.9437 0.5156 0.038 Uiso 1 1 calc R
C9 C 0.7144(3) 1.00826(18) 0.94311(14) 0.0311(4) Uani 1 1 d .
H9A H 0.6520 1.0440 0.9853 0.037 Uiso 1 1 calc R
H9B H 0.8354 1.0476 0.9670 0.037 Uiso 1 1 calc R
N10 N 0.7768(2) 0.67154(16) 0.34557(13) 0.0346(4) Uani 1 1 d .
C10 C 0.6826(3) 0.88300(18) 0.95541(15) 0.0328(5) Uani 1 1 d .
H10A H 0.7129 0.8754 1.0273 0.039 Uiso 1 1 calc R
H10B H 0.5625 0.8421 0.9302 0.039 Uiso 1 1 calc R
C11 C 0.8774(2) 0.76716(17) 0.93242(14) 0.0276(4) Uani 1 1 d .
C12 C 1.1039(2) 0.69107(16) 0.88383(14) 0.0277(4) Uani 1 1 d .
C13 C 1.2099(3) 0.69977(18) 0.81571(15) 0.0329(4) Uani 1 1 d .
H13 H 1.1948 0.7451 0.7640 0.039 Uiso 1 1 calc R
C14 C 1.3510(3) 0.5838(2) 0.89138(19) 0.0451(6) Uani 1 1 d .
H14 H 1.4361 0.5457 0.8943 0.054 Uiso 1 1 calc R
C15 C 1.2523(3) 0.5708(2) 0.96184(18) 0.0442(6) Uani 1 1 d .
H15 H 1.2706 0.5249 1.0127 0.053 Uiso 1 1 calc R
C16 C 1.1264(3) 0.62443(19) 0.95887(16) 0.0362(5) Uani 1 1 d .
H16 H 1.0572 0.6158 1.0071 0.043 Uiso 1 1 calc R
C17 C 0.7738(3) 1.12844(17) 0.81532(15) 0.0321(4) Uani 1 1 d .
H17A H 0.8126 1.1866 0.8763 0.039 Uiso 1 1 calc R
H17B H 0.7101 1.1596 0.7624 0.039 Uiso 1 1 calc R
C18 C 0.9245(3) 1.10600(19) 0.78035(15) 0.0331(5) Uani 1 1 d .
H18A H 1.0083 1.1797 0.7808 0.040 Uiso 1 1 calc R
H18B H 0.9770 1.0623 0.8273 0.040 Uiso 1 1 calc R
C19 C 0.9039(2) 0.94115(18) 0.65502(14) 0.0281(4) Uani 1 1 d .
C20 C 0.8433(2) 0.79102(17) 0.50640(15) 0.0279(4) Uani 1 1 d .
C21 C 0.7955(2) 0.77110(18) 0.40199(15) 0.0307(4) Uani 1 1 d .
H21 H 0.7749 0.8323 0.3687 0.037 Uiso 1 1 calc R
C22 C 0.8084(3) 0.58647(18) 0.39364(17) 0.0355(5) Uani 1 1 d .
H22 H 0.7956 0.5147 0.3553 0.043 Uiso 1 1 calc R
C23 C 0.8584(3) 0.59910(18) 0.49619(17) 0.0345(5) Uani 1 1 d .
H23 H 0.8808 0.5369 0.5273 0.041 Uiso 1 1 calc R
C24 C 0.8763(2) 0.70179(18) 0.55437(16) 0.0324(4) Uani 1 1 d .
H24 H 0.9104 0.7111 0.6254 0.039 Uiso 1 1 calc R

loop_
_atom_site_aniso_label
_atom_site_aniso_U_11
_atom_site_aniso_U_22
_atom_site_aniso_U_33
_atom_site_aniso_U_23
_atom_site_aniso_U_13
_atom_site_aniso_U_12
O1 0.0428(8) 0.0319(8) 0.0293(7) 0.0026(6) -0.0016(6) 0.0170(7)
O1W 0.0438(9) 0.0399(9) 0.0343(8) 0.0074(7) 0.0098(7) 0.0234(7)
N1 0.0286(8) 0.0276(8) 0.0245(8) 0.0041(7) 0.0045(7) 0.0090(7)
C1 0.0320(10) 0.0309(10) 0.0288(10) 0.0021(8) 0.0074(8) 0.0130(8)
O2 0.0499(9) 0.0537(10) 0.0361(8) 0.0222(7) 0.0182(7) 0.0282(8)
O2W 0.0592(12) 0.0819(15) 0.0496(11) 0.0233(11) 0.0155(10) 0.0347(11)
N2 0.0382(10) 0.0314(9) 0.0261(8) 0.0023(7) 0.0003(7) 0.0178(8)
C2 0.0356(11) 0.0300(10) 0.0318(11) 0.0031(8) 0.0044(9) 0.0153(9)
O3 0.0453(9) 0.0423(9) 0.0280(7) 0.0107(7) 0.0028(7) 0.0165(7)
N3 0.0356(9) 0.0345(9) 0.0286(9) 0.0022(7) 0.0003(7) 0.0188(8)
C3 0.0263(9) 0.0271(10) 0.0284(10) 0.0062(8) 0.0065(8) 0.0085(8)
N4 0.0323(9) 0.0314(9) 0.0435(10) 0.0012(8) 0.0121(8) 0.0100(7)
C4 0.0266(9) 0.0240(9) 0.0290(10) 0.0053(8) 0.0090(8) 0.0046(7)
N5 0.0656(13) 0.0590(13) 0.0230(9) 0.0113(9) 0.0143(9) 0.0413(11)
C5 0.0265(10) 0.0325(11) 0.0366(11) 0.0048(9) 0.0090(9) 0.0104(8)
N6 0.0424(10) 0.0356(10) 0.0247(8) 0.0084(7) 0.0074(7) 0.0193(8)
C6 0.0368(11) 0.0298(11) 0.0386(12) -0.0028(9) 0.0087(10) 0.0048(9)
N7 0.0378(10) 0.0411(11) 0.0444(11) 0.0037(9) 0.0104(9) 0.0144(8)
C7 0.0330(11) 0.0306(11) 0.0373(11) 0.0017(9) 0.0000(9) 0.0056(9)
N8 0.0368(9) 0.0352(9) 0.0251(8) 0.0040(7) 0.0032(7) 0.0138(8)
C8 0.0270(10) 0.0239(10) 0.0367(11) 0.0046(8) 0.0047(8) 0.0077(8)
N9 0.0419(10) 0.0296(9) 0.0257(8) 0.0071(7) 0.0038(7) 0.0147(8)
C9 0.0344(11) 0.0372(11) 0.0225(9) 0.0009(8) 0.0036(8) 0.0143(9)
N10 0.0327(9) 0.0372(10) 0.0350(9) 0.0020(8) 0.0108(8) 0.0107(8)
C10 0.0391(11) 0.0387(12) 0.0269(10) 0.0081(9) 0.0090(9) 0.0195(9)
C11 0.0314(10) 0.0265(10) 0.0225(9) -0.0002(8) 0.0012(8) 0.0079(8)
C12 0.0303(10) 0.0237(9) 0.0252(9) -0.0025(8) 0.0002(8) 0.0066(8)
C13 0.0363(11) 0.0309(11) 0.0305(10) 0.0024(8) 0.0043(9) 0.0102(9)
C14 0.0371(12) 0.0459(14) 0.0571(15) 0.0080(12) 0.0070(11) 0.0216(11)
C15 0.0468(13) 0.0457(14) 0.0470(13) 0.0190(11) 0.0081(11) 0.0216(11)
C16 0.0407(12) 0.0360(12) 0.0356(11) 0.0089(9) 0.0083(10) 0.0154(10)
C17 0.0358(11) 0.0283(10) 0.0311(11) 0.0019(8) 0.0074(9) 0.0077(8)
C18 0.0330(11) 0.0358(11) 0.0270(10) 0.0015(9) 0.0055(8) 0.0049(9)
C19 0.0250(9) 0.0343(11) 0.0257(10) 0.0091(8) 0.0085(8) 0.0060(8)
C20 0.0259(9) 0.0289(10) 0.0312(10) 0.0068(8) 0.0085(8) 0.0090(8)
C21 0.0303(10) 0.0331(11) 0.0315(10) 0.0086(9) 0.0088(8) 0.0109(8)
C22 0.0343(11) 0.0303(11) 0.0442(12) 0.0019(9) 0.0148(10) 0.0102(9)
C23 0.0321(11) 0.0309(11) 0.0471(13) 0.0124(9) 0.0164(10) 0.0128(9)
C24 0.0326(11) 0.0339(11) 0.0329(11) 0.0099(9) 0.0076(9) 0.0106(9)

loop_
_atom_type_symbol
_atom_type_description
_atom_type_scat_dispersion_real
_atom_type_scat_dispersion_imag
_atom_type_scat_source
C C 0.0033 0.0016 'International Tables Vol C Tables 4.2.6.8 and 6.1.1.4'
H H 0.0000 0.0000 'International Tables Vol C Tables 4.2.6.8 and 6.1.1.4'
N N 0.0061 0.0033 'International Tables Vol C Tables 4.2.6.8 and 6.1.1.4'
O O 0.0106 0.0060 'International Tables Vol C Tables 4.2.6.8 and 6.1.1.4'

loop_
_geom_angle_atom_site_label_1
_geom_angle_atom_site_label_2
_geom_angle_atom_site_label_3
_geom_angle
C1 N1 C9 110.87(15)
C1 N1 C17 111.39(15)
C9 N1 C17 110.68(15)
N1 C1 C2 112.54(16)
C3 N2 C2 121.52(16)
N2 C2 C1 109.94(16)
C3 N3 C4 128.01(16)
O1 C3 N2 122.39(18)
O1 C3 N3 124.10(18)
N2 C3 N3 113.51(16)
C5 N4 C6 117.21(18)
C8 C4 C5 117.46(18)
C8 C4 N3 125.59(18)
C5 C4 N3 116.86(17)
C11 N5 C10 125.07(17)
N4 C5 C4 124.26(19)
C11 N6 C12 127.86(16)
N4 C6 C7 122.9(2)
C13 N7 C14 117.63(19)
C6 C7 C8 119.3(2)
C19 N8 C18 124.46(17)
C7 C8 C4 118.77(19)
C19 N9 C20 127.73(17)
N1 C9 C10 112.06(16)
C21 N10 C22 117.09(18)
N5 C10 C9 108.14(18)
O2 C11 N5 124.19(19)
O2 C11 N6 123.56(18)
N5 C11 N6 112.23(17)
C16 C12 C13 117.67(19)
C16 C12 N6 125.80(19)
C13 C12 N6 116.53(18)
N7 C13 C12 123.9(2)
N7 C14 C15 122.3(2)
C14 C15 C16 120.1(2)
C15 C16 C12 118.4(2)
N1 C17 C18 111.84(17)
N8 C18 C17 110.87(16)
O3 C19 N8 123.65(18)
O3 C19 N9 122.86(19)
N8 C19 N9 113.49(17)
C24 C20 C21 117.49(19)
C24 C20 N9 125.45(18)
C21 C20 N9 117.02(17)
N10 C21 C20 124.31(19)
N10 C22 C23 122.5(2)
C22 C23 C24 120.3(2)
C23 C24 C20 118.31(19)

loop_
_geom_bond_atom_site_label_1
_geom_bond_atom_site_label_2
_geom_bond_distance
O1 C3 1.233(2)
N1 C1 1.469(2)
N1 C9 1.471(2)
N1 C17 1.473(3)
C1 C2 1.520(3)
O2 C11 1.220(2)
N2 C3 1.347(2)
N2 C2 1.446(3)
O3 C19 1.238(2)
N3 C3 1.371(2)
N3 C4 1.399(2)
N4 C5 1.326(3)
N4 C6 1.340(3)
C4 C8 1.386(3)
C4 C5 1.397(3)
N5 C11 1.340(3)
N5 C10 1.447(3)
N6 C11 1.381(3)
N6 C12 1.395(2)
C6 C7 1.379(3)
N7 C13 1.333(3)
N7 C14 1.338(3)
C7 C8 1.382(3)
N8 C19 1.338(3)
N8 C18 1.453(2)
N9 C19 1.379(2)
N9 C20 1.397(3)
C9 C10 1.517(3)
N10 C21 1.336(3)
N10 C22 1.340(3)
C12 C16 1.386(3)
C12 C13 1.393(3)
C14 C15 1.373(3)
C15 C16 1.384(3)
C17 C18 1.514(3)
C20 C24 1.388(3)
C20 C21 1.393(3)
C22 C23 1.372(3)
C23 C24 1.381(3)

loop_
_cod_related_entry_id
_cod_related_entry_database
_cod_related_entry_code
1 ChemSpider 30661317
